data_7713883
loop_
_publ_author_name
'Brouillet, Etienne Volcan'
'Brown, Scott'
'Kennedy, Alan'
'Rae, Annabel'
'Walton, Heather'
'Robertson, Stuart Duncan'

_publ_section_title
;
 Atom economic access to cationic magnesium complexes
;
_journal_name_full 'Dalton Transactions'
_journal_paper_doi 10.1039/D3DT02669H
_journal_year 2023
_chemical_formula_sum 'C16 H22 Al N3 O'
_chemical_formula_weight 299.34
_chemical_properties_physical Air-sensitive,Moisture-sensitive,Oxygen-sensitive
_space_group_crystal_system monoclinic
_space_group_IT_number 14
_space_group_name_Hall '-P 2ybc'
_space_group_name_H-M_alt 'P 1 21/c 1'
_atom_sites_solution_hydrogens geom
_audit_creation_method SHELXL-2018/3
_audit_update_record
;
2021-03-26 deposited with the CCDC.	2023-09-01 downloaded from the CCDC.
;
_cell_angle_alpha 90
_cell_angle_beta 101.884(12)
_cell_angle_gamma 90
_cell_formula_units_Z 4
_cell_length_a 11.0633(14)
_cell_length_b 7.7845(10)
_cell_length_c 19.436(3)
_cell_measurement_reflns_used 3448
_cell_measurement_temperature 138(2)
_cell_measurement_theta_max 28.5810
_cell_measurement_theta_min 3.1225
_cell_volume 1638.0(4)
_computing_cell_refinement CrysalisPro
_computing_data_collection CrysalisPro
_computing_data_reduction CrysalisPro
_computing_publication_material 'SHELXL in WINGX'
_computing_structure_refinement 'SHELXL-2018/3 (Sheldrick, 2018)'
_computing_structure_solution SIR92
_diffrn_ambient_temperature 138(2)
_diffrn_measured_fraction_theta_full 0.999
_diffrn_measured_fraction_theta_max 0.985
_diffrn_measurement_device_type 'Oxford Diffraction Xcalibur E'
_diffrn_measurement_method 'omega scans'
_diffrn_radiation_type MoK\a
_diffrn_radiation_wavelength 0.71073
_diffrn_reflns_av_R_equivalents 0.0820
_diffrn_reflns_av_unetI/netI 0.0848
_diffrn_reflns_Laue_measured_fraction_full 0.999
_diffrn_reflns_Laue_measured_fraction_max 0.985
_diffrn_reflns_limit_h_max 13
_diffrn_reflns_limit_h_min -14
_diffrn_reflns_limit_k_max 9
_diffrn_reflns_limit_k_min -9
_diffrn_reflns_limit_l_max 24
_diffrn_reflns_limit_l_min -24
_diffrn_reflns_number 16818
_diffrn_reflns_point_group_measured_fraction_full 0.999
_diffrn_reflns_point_group_measured_fraction_max 0.985
_diffrn_reflns_theta_full 26.000
_diffrn_reflns_theta_max 26.997
_diffrn_reflns_theta_min 3.129
_diffrn_source 'sealed tube'
_exptl_absorpt_coefficient_mu 0.127
_exptl_absorpt_correction_T_max 1.00000
_exptl_absorpt_correction_T_min 0.47344
_exptl_absorpt_correction_type multi-scan
_exptl_absorpt_process_details
;
CrysAlisPro, Oxford Diffraction Ltd.,
Version 1.171.34.40 (release 27-08-2010 CrysAlis171 .NET)
(compiled Aug 27 2010,11:50:40)
Empirical absorption correction using spherical harmonics,
 implemented in SCALE3 ABSPACK scaling algorithm.
;
_exptl_crystal_colour colourless
_exptl_crystal_density_diffrn 1.214
_exptl_crystal_description plate
_exptl_crystal_F_000 640
_exptl_crystal_size_max 0.2
_exptl_crystal_size_mid 0.2
_exptl_crystal_size_min 0.05
_refine_diff_density_max 0.341
_refine_diff_density_min -0.326
_refine_diff_density_rms 0.053
_refine_ls_extinction_method none
_refine_ls_goodness_of_fit_ref 1.050
_refine_ls_hydrogen_treatment constr
_refine_ls_matrix_type full
_refine_ls_number_parameters 192
_refine_ls_number_reflns 3515
_refine_ls_number_restraints 0
_refine_ls_restrained_S_all 1.050
_refine_ls_R_factor_all 0.1004
_refine_ls_R_factor_gt 0.0589
_refine_ls_shift/su_max 0.001
_refine_ls_shift/su_mean 0.000
_refine_ls_structure_factor_coef Fsqd
_refine_ls_weighting_details 'w=1/[\s^2^(Fo^2^)+(0.0324P)^2^+0.1170P] where P=(Fo^2^+2Fc^2^)/3'
_refine_ls_weighting_scheme calc
_refine_ls_wR_factor_gt 0.1009
_refine_ls_wR_factor_ref 0.1198
_reflns_Friedel_coverage 0.000
_reflns_number_gt 2295
_reflns_number_total 3515
_reflns_threshold_expression 'I > 2\s(I)'
_cod_data_source_file d3dt02669h2.cif
_cod_data_source_block evb144
_cod_original_sg_symbol_H-M 'P 21/c'
_cod_database_code 7713883
_shelx_shelxl_version_number 2018/3
_shelx_space_group_comment
;
The symmetry employed for this shelxl refinement is uniquely defined
by the following loop, which should always be used as a source of
symmetry information in preference to the above space-group names.
They are only intended as comments.
;

loop_
_space_group_symop_operation_xyz
'x, y, z'
'-x, y+1/2, -z+1/2'
'-x, -y, -z'
'x, -y-1/2, z-1/2'

loop_
_atom_site_label
_atom_site_type_symbol
_atom_site_fract_x
_atom_site_fract_y
_atom_site_fract_z
_atom_site_U_iso_or_equiv
_atom_site_adp_type
_atom_site_occupancy
_atom_site_site_symmetry_order
_atom_site_calc_flag
_atom_site_refinement_flags_posn
_atom_site_refinement_flags_adp
_atom_site_refinement_flags_occupancy
_atom_site_disorder_assembly
_atom_site_disorder_group
Al1 Al 0.77154(6) 0.62332(9) 0.58048(3) 0.0275(2) Uani 1 1 d . . . . .
O1 O 0.76219(13) 0.3947(2) 0.60443(7) 0.0294(4) Uani 1 1 d . . . . .
N1 N 0.91581(17) 0.7150(2) 0.63028(9) 0.0282(5) Uani 1 1 d . . . . .
N2 N 0.76457(16) 0.6256(2) 0.48572(9) 0.0275(5) Uani 1 1 d . . . . .
N3 N 0.63641(17) 0.7249(2) 0.60523(9) 0.0286(5) Uani 1 1 d . . . . .
C1 C 1.0319(2) 0.7068(3) 0.61445(12) 0.0365(6) Uani 1 1 d . . . . .
H1 H 1.053312 0.636280 0.578897 0.044 Uiso 1 1 calc R U . . .
C2 C 0.9262(2) 0.8332(3) 0.68465(11) 0.0331(6) Uani 1 1 d . . . . .
H2 H 0.860721 0.866407 0.706677 0.040 Uiso 1 1 calc R U . . .
C3 C 1.0439(2) 0.8949(3) 0.70187(12) 0.0399(7) Uani 1 1 d . . . . .
H3 H 1.074607 0.976824 0.737405 0.048 Uiso 1 1 calc R U . . .
C4 C 1.1112(2) 0.8141(4) 0.65697(13) 0.0428(7) Uani 1 1 d . . . . .
H4 H 1.196001 0.831166 0.656436 0.051 Uiso 1 1 calc R U . . .
C5 C 0.8166(2) 0.7479(3) 0.44887(12) 0.0327(6) Uani 1 1 d . . . . .
H5 H 0.872707 0.834687 0.469707 0.039 Uiso 1 1 calc R U . . .
C6 C 0.7757(2) 0.7256(3) 0.37859(12) 0.0376(6) Uani 1 1 d . . . . .
H6 H 0.797740 0.792743 0.342260 0.045 Uiso 1 1 calc R U . . .
C7 C 0.6944(2) 0.5844(3) 0.36970(12) 0.0334(6) Uani 1 1 d . . . . .
H7 H 0.651576 0.537995 0.326299 0.040 Uiso 1 1 calc R U . . .
C8 C 0.6890(2) 0.5274(3) 0.43492(12) 0.0326(6) Uani 1 1 d . . . . .
H8 H 0.640304 0.433258 0.444432 0.039 Uiso 1 1 calc R U . . .
C9 C 0.5527(2) 0.8254(3) 0.56136(12) 0.0331(6) Uani 1 1 d . . . . .
H9 H 0.553055 0.846523 0.513267 0.040 Uiso 1 1 calc R U . . .
C10 C 0.4682(2) 0.8910(3) 0.59678(13) 0.0393(7) Uani 1 1 d . . . . .
H10 H 0.400767 0.964443 0.578259 0.047 Uiso 1 1 calc R U . . .
C11 C 0.5010(2) 0.8282(3) 0.66610(14) 0.0423(7) Uani 1 1 d . . . . .
H11 H 0.459449 0.850812 0.703340 0.051 Uiso 1 1 calc R U . . .
C12 C 0.6031(2) 0.7294(3) 0.66957(13) 0.0396(7) Uani 1 1 d . . . . .
H12 H 0.645435 0.671566 0.710546 0.047 Uiso 1 1 calc R U . . .
C13 C 0.8714(2) 0.2804(3) 0.61186(12) 0.0335(6) Uani 1 1 d . . . . .
H13A H 0.885571 0.223931 0.658486 0.040 Uiso 1 1 calc R U . . .
H13B H 0.945237 0.350468 0.609749 0.040 Uiso 1 1 calc R U . . .
C14 C 0.8562(2) 0.1459(3) 0.55603(12) 0.0391(7) Uani 1 1 d . . . . .
H14A H 0.837716 0.200796 0.509680 0.059 Uiso 1 1 calc R U . . .
H14B H 0.788139 0.069143 0.560759 0.059 Uiso 1 1 calc R U . . .
H14C H 0.932695 0.079328 0.560985 0.059 Uiso 1 1 calc R U . . .
C15 C 0.6461(2) 0.3087(3) 0.61006(12) 0.0329(6) Uani 1 1 d . . . . .
H15A H 0.629237 0.214421 0.575218 0.039 Uiso 1 1 calc R U . . .
H15B H 0.577161 0.391997 0.598908 0.039 Uiso 1 1 calc R U . . .
C16 C 0.6516(3) 0.2378(4) 0.68148(13) 0.0560(8) Uani 1 1 d . . . . .
H16A H 0.569350 0.198014 0.685567 0.084 Uiso 1 1 calc R U . . .
H16B H 0.679510 0.327430 0.716585 0.084 Uiso 1 1 calc R U . . .
H16C H 0.709635 0.141269 0.689477 0.084 Uiso 1 1 calc R U . . .

loop_
_atom_site_aniso_label
_atom_site_aniso_U_11
_atom_site_aniso_U_22
_atom_site_aniso_U_33
_atom_site_aniso_U_23
_atom_site_aniso_U_13
_atom_site_aniso_U_12
Al1 0.0261(4) 0.0276(4) 0.0278(4) 0.0001(3) 0.0029(3) -0.0001(3)
O1 0.0222(9) 0.0278(10) 0.0372(9) 0.0015(7) 0.0038(7) 0.0006(8)
N1 0.0296(12) 0.0251(11) 0.0284(11) -0.0019(9) 0.0027(9) -0.0018(10)
N2 0.0233(11) 0.0293(12) 0.0293(11) -0.0012(9) 0.0039(8) -0.0050(9)
N3 0.0306(12) 0.0321(12) 0.0238(11) 0.0023(9) 0.0069(9) -0.0003(10)
C1 0.0299(15) 0.0419(17) 0.0368(15) -0.0050(12) 0.0046(11) -0.0031(13)
C2 0.0423(16) 0.0278(14) 0.0270(13) 0.0001(11) 0.0020(11) 0.0013(13)
C3 0.0495(17) 0.0313(15) 0.0313(15) 0.0003(11) -0.0097(12) -0.0066(14)
C4 0.0299(15) 0.0508(19) 0.0430(16) 0.0021(14) -0.0034(12) -0.0087(14)
C5 0.0325(14) 0.0319(15) 0.0343(15) -0.0035(11) 0.0087(11) -0.0064(12)
C6 0.0423(16) 0.0407(16) 0.0311(14) 0.0038(12) 0.0106(12) 0.0002(14)
C7 0.0324(14) 0.0404(16) 0.0241(13) -0.0038(11) -0.0016(10) 0.0001(13)
C8 0.0264(14) 0.0315(15) 0.0381(15) -0.0039(11) 0.0027(11) -0.0046(12)
C9 0.0285(14) 0.0336(15) 0.0342(14) -0.0008(11) 0.0000(11) -0.0058(12)
C10 0.0243(14) 0.0405(17) 0.0517(17) -0.0031(13) 0.0048(12) 0.0007(13)
C11 0.0385(16) 0.0463(18) 0.0469(17) -0.0037(14) 0.0201(13) 0.0001(14)
C12 0.0396(16) 0.0443(17) 0.0356(15) 0.0027(12) 0.0095(12) 0.0010(14)
C13 0.0233(13) 0.0309(15) 0.0448(15) -0.0025(12) 0.0032(11) 0.0030(12)
C14 0.0423(16) 0.0386(16) 0.0376(15) 0.0008(12) 0.0105(12) 0.0051(14)
C15 0.0230(13) 0.0333(15) 0.0412(15) -0.0045(12) 0.0041(11) -0.0069(12)
C16 0.055(2) 0.070(2) 0.0451(18) 0.0074(15) 0.0153(14) -0.0171(18)

loop_
_atom_type_symbol
_atom_type_description
_atom_type_scat_dispersion_real
_atom_type_scat_dispersion_imag
_atom_type_scat_source
Al Al 0.0645 0.0514 'International Tables Vol C Tables 4.2.6.8 and 6.1.1.4'
O O 0.0106 0.0060 'International Tables Vol C Tables 4.2.6.8 and 6.1.1.4'
N N 0.0061 0.0033 'International Tables Vol C Tables 4.2.6.8 and 6.1.1.4'
C C 0.0033 0.0016 'International Tables Vol C Tables 4.2.6.8 and 6.1.1.4'
H H 0.0000 0.0000 'International Tables Vol C Tables 4.2.6.8 and 6.1.1.4'

loop_
_geom_angle_atom_site_label_1
_geom_angle_atom_site_label_2
_geom_angle_atom_site_label_3
_geom_angle
_geom_angle_site_symmetry_1
_geom_angle_site_symmetry_3
_geom_angle_publ_flag
N2 Al1 N1 112.33(9) . . ?
N2 Al1 N3 113.03(9) . . ?
N1 Al1 N3 111.14(9) . . ?
N2 Al1 O1 105.69(8) . . ?
N1 Al1 O1 109.25(8) . . ?
N3 Al1 O1 104.92(8) . . ?
C15 O1 C13 115.18(17) . . ?
C15 O1 Al1 123.47(13) . . ?
C13 O1 Al1 121.04(13) . . ?
C1 N1 C2 105.4(2) . . ?
C1 N1 Al1 127.79(16) . . ?
C2 N1 Al1 125.94(17) . . ?
C8 N2 C5 105.35(19) . . ?
C8 N2 Al1 127.37(16) . . ?
C5 N2 Al1 126.29(16) . . ?
C9 N3 C12 106.2(2) . . ?
C9 N3 Al1 124.41(16) . . ?
C12 N3 Al1 129.26(16) . . ?
C4 C1 N1 110.4(2) . . ?
C4 C1 H1 124.8 . . ?
N1 C1 H1 124.8 . . ?
C3 C2 N1 110.2(2) . . ?
C3 C2 H2 124.9 . . ?
N1 C2 H2 124.9 . . ?
C2 C3 C4 106.9(2) . . ?
C2 C3 H3 126.5 . . ?
C4 C3 H3 126.5 . . ?
C1 C4 C3 107.1(2) . . ?
C1 C4 H4 126.4 . . ?
C3 C4 H4 126.4 . . ?
C6 C5 N2 110.1(2) . . ?
C6 C5 H5 124.9 . . ?
N2 C5 H5 124.9 . . ?
C5 C6 C7 107.2(2) . . ?
C5 C6 H6 126.4 . . ?
C7 C6 H6 126.4 . . ?
C8 C7 C6 106.9(2) . . ?
C8 C7 H7 126.5 . . ?
C6 C7 H7 126.5 . . ?
C7 C8 N2 110.4(2) . . ?
C7 C8 H8 124.8 . . ?
N2 C8 H8 124.8 . . ?
N3 C9 C10 110.2(2) . . ?
N3 C9 H9 124.9 . . ?
C10 C9 H9 124.9 . . ?
C9 C10 C11 106.5(2) . . ?
C9 C10 H10 126.8 . . ?
C11 C10 H10 126.8 . . ?
C12 C11 C10 107.0(2) . . ?
C12 C11 H11 126.5 . . ?
C10 C11 H11 126.5 . . ?
C11 C12 N3 110.2(2) . . ?
C11 C12 H12 124.9 . . ?
N3 C12 H12 124.9 . . ?
O1 C13 C14 112.47(18) . . ?
O1 C13 H13A 109.1 . . ?
C14 C13 H13A 109.1 . . ?
O1 C13 H13B 109.1 . . ?
C14 C13 H13B 109.1 . . ?
H13A C13 H13B 107.8 . . ?
C13 C14 H14A 109.5 . . ?
C13 C14 H14B 109.5 . . ?
H14A C14 H14B 109.5 . . ?
C13 C14 H14C 109.5 . . ?
H14A C14 H14C 109.5 . . ?
H14B C14 H14C 109.5 . . ?
O1 C15 C16 111.71(19) . . ?
O1 C15 H15A 109.3 . . ?
C16 C15 H15A 109.3 . . ?
O1 C15 H15B 109.3 . . ?
C16 C15 H15B 109.3 . . ?
H15A C15 H15B 107.9 . . ?
C15 C16 H16A 109.5 . . ?
C15 C16 H16B 109.5 . . ?
H16A C16 H16B 109.5 . . ?
C15 C16 H16C 109.5 . . ?
H16A C16 H16C 109.5 . . ?
H16B C16 H16C 109.5 . . ?

loop_
_geom_bond_atom_site_label_1
_geom_bond_atom_site_label_2
_geom_bond_distance
_geom_bond_site_symmetry_2
_geom_bond_publ_flag
Al1 N2 1.8275(19) . ?
Al1 N1 1.8323(19) . ?
Al1 N3 1.841(2) . ?
Al1 O1 1.8477(17) . ?
O1 C15 1.473(3) . ?
O1 C13 1.484(3) . ?
N1 C1 1.382(3) . ?
N1 C2 1.388(3) . ?
N2 C8 1.385(3) . ?
N2 C5 1.386(3) . ?
N3 C9 1.368(3) . ?
N3 C12 1.375(3) . ?
C1 C4 1.360(3) . ?
C1 H1 0.9500 . ?
C2 C3 1.363(3) . ?
C2 H2 0.9500 . ?
C3 C4 1.407(3) . ?
C3 H3 0.9500 . ?
C4 H4 0.9500 . ?
C5 C6 1.359(3) . ?
C5 H5 0.9500 . ?
C6 C7 1.408(3) . ?
C6 H6 0.9500 . ?
C7 C8 1.356(3) . ?
C7 H7 0.9500 . ?
C8 H8 0.9500 . ?
C9 C10 1.368(3) . ?
C9 H9 0.9500 . ?
C10 C11 1.409(3) . ?
C10 H10 0.9500 . ?
C11 C12 1.357(3) . ?
C11 H11 0.9500 . ?
C12 H12 0.9500 . ?
C13 C14 1.492(3) . ?
C13 H13A 0.9900 . ?
C13 H13B 0.9900 . ?
C14 H14A 0.9800 . ?
C14 H14B 0.9800 . ?
C14 H14C 0.9800 . ?
C15 C16 1.483(3) . ?
C15 H15A 0.9900 . ?
C15 H15B 0.9900 . ?
C16 H16A 0.9800 . ?
C16 H16B 0.9800 . ?
C16 H16C 0.9800 . ?

loop_
_geom_torsion_atom_site_label_1
_geom_torsion_atom_site_label_2
_geom_torsion_atom_site_label_3
_geom_torsion_atom_site_label_4
_geom_torsion
_geom_torsion_site_symmetry_1
_geom_torsion_site_symmetry_2
_geom_torsion_site_symmetry_3
_geom_torsion_site_symmetry_4
_geom_torsion_publ_flag
N2 Al1 O1 C15 -95.27(16) . . . . ?
N1 Al1 O1 C15 143.65(15) . . . . ?
N3 Al1 O1 C15 24.42(17) . . . . ?
N2 Al1 O1 C13 78.04(15) . . . . ?
N1 Al1 O1 C13 -43.04(16) . . . . ?
N3 Al1 O1 C13 -162.27(14) . . . . ?
N2 Al1 N1 C1 -33.7(2) . . . . ?
N3 Al1 N1 C1 -161.4(2) . . . . ?
O1 Al1 N1 C1 83.3(2) . . . . ?
N2 Al1 N1 C2 133.68(18) . . . . ?
N3 Al1 N1 C2 5.9(2) . . . . ?
O1 Al1 N1 C2 -109.37(19) . . . . ?
N1 Al1 N2 C8 160.53(18) . . . . ?
N3 Al1 N2 C8 -72.7(2) . . . . ?
O1 Al1 N2 C8 41.5(2) . . . . ?
N1 Al1 N2 C5 -32.5(2) . . . . ?
N3 Al1 N2 C5 94.2(2) . . . . ?
O1 Al1 N2 C5 -151.58(18) . . . . ?
N2 Al1 N3 C9 -13.8(2) . . . . ?
N1 Al1 N3 C9 113.55(19) . . . . ?
O1 Al1 N3 C9 -128.49(18) . . . . ?
N2 Al1 N3 C12 171.70(19) . . . . ?
N1 Al1 N3 C12 -60.9(2) . . . . ?
O1 Al1 N3 C12 57.0(2) . . . . ?
C2 N1 C1 C4 0.2(3) . . . . ?
Al1 N1 C1 C4 169.65(17) . . . . ?
C1 N1 C2 C3 -0.3(3) . . . . ?
Al1 N1 C2 C3 -169.93(16) . . . . ?
N1 C2 C3 C4 0.2(3) . . . . ?
N1 C1 C4 C3 -0.1(3) . . . . ?
C2 C3 C4 C1 0.0(3) . . . . ?
C8 N2 C5 C6 -0.3(3) . . . . ?
Al1 N2 C5 C6 -169.61(16) . . . . ?
N2 C5 C6 C7 0.1(3) . . . . ?
C5 C6 C7 C8 0.2(3) . . . . ?
C6 C7 C8 N2 -0.5(3) . . . . ?
C5 N2 C8 C7 0.5(3) . . . . ?
Al1 N2 C8 C7 169.62(16) . . . . ?
C12 N3 C9 C10 -0.3(3) . . . . ?
Al1 N3 C9 C10 -175.84(17) . . . . ?
N3 C9 C10 C11 0.0(3) . . . . ?
C9 C10 C11 C12 0.4(3) . . . . ?
C10 C11 C12 N3 -0.6(3) . . . . ?
C9 N3 C12 C11 0.5(3) . . . . ?
Al1 N3 C12 C11 175.79(18) . . . . ?
C15 O1 C13 C14 61.6(2) . . . . ?
Al1 O1 C13 C14 -112.20(19) . . . . ?
C13 O1 C15 C16 65.6(3) . . . . ?
Al1 O1 C15 C16 -120.8(2) . . . . ?
